data_1502233
loop_
_publ_author_name
'Syu, Siang-en'
'Lee, Yu-Ting'
'Jang, Yeong-Jiunn'
'Lin, Wenwei'

_publ_section_title
;
 Preparation of functional benzofurans, benzothiophenes, and indoles using
 ester, thioester, and amide via intramolecular Wittig reactions.
;
_journal_issue 11
_journal_name_full 'Organic letters'
_journal_page_first 2970
_journal_page_last 2973
_journal_paper_doi 10.1021/ol201062r
_journal_volume 13
_journal_year 2011
_chemical_formula_moiety 'C28 H21 N O2'
_chemical_formula_sum 'C28 H21 N O2'
_chemical_formula_weight 403.46
_chemical_name_systematic
;
 ?
;
_space_group_IT_number 14
_symmetry_cell_setting monoclinic
_symmetry_space_group_name_Hall '-P 2yn'
_symmetry_space_group_name_H-M 'P 1 21/n 1'
_atom_sites_solution_hydrogens geom
_atom_sites_solution_primary direct
_atom_sites_solution_secondary difmap
_audit_creation_method SHELXL-97
_cell_angle_alpha 90.00
_cell_angle_beta 104.874(3)
_cell_angle_gamma 90.00
_cell_formula_units_Z 4
_cell_length_a 14.7694(9)
_cell_length_b 9.5633(7)
_cell_length_c 17.9026(16)
_cell_measurement_reflns_used 26597
_cell_measurement_temperature 200(2)
_cell_measurement_theta_max 25.028
_cell_measurement_theta_min 2.037
_cell_volume 2443.9(3)
_computing_cell_refinement 'HKL Scalepack (Otwinowski & Minor 1997)'
_computing_data_collection 'Collect (Nonius BV, 1997-2000)'
_computing_data_reduction 'HKL Denzo and Scalepack'
_computing_molecular_graphics 'Ortep-3 for Windows (Farrugia, 1997)'
_computing_publication_material 'WinGX publication routines (Farrugia, 1999)'
_computing_structure_refinement 'SHELXL-97 (Sheldrick, 1997)'
_computing_structure_solution 'SHELXS-86 (Sheldrick, 1986)'
_diffrn_ambient_temperature 200(2)
_diffrn_detector_area_resol_mean 9
_diffrn_measured_fraction_theta_full 0.954
_diffrn_measured_fraction_theta_max 0.954
_diffrn_measurement_device_type KappaCCD
_diffrn_measurement_method 'CCD rotation images, thick slices'
_diffrn_radiation_monochromator graphite
_diffrn_radiation_source 'fine-focus sealed tube'
_diffrn_radiation_type MoK\a
_diffrn_radiation_wavelength 0.71073
_diffrn_reflns_av_R_equivalents 0.1194
_diffrn_reflns_av_sigmaI/netI 0.1942
_diffrn_reflns_limit_h_max 16
_diffrn_reflns_limit_h_min -16
_diffrn_reflns_limit_k_max 11
_diffrn_reflns_limit_k_min -9
_diffrn_reflns_limit_l_max 21
_diffrn_reflns_limit_l_min -20
_diffrn_reflns_number 14165
_diffrn_reflns_theta_full 25.01
_diffrn_reflns_theta_max 25.01
_diffrn_reflns_theta_min 2.07
_exptl_absorpt_coefficient_mu 0.069
_exptl_absorpt_correction_T_max 1.0595
_exptl_absorpt_correction_T_min 0.948
_exptl_absorpt_correction_type multi-scan
_exptl_absorpt_process_details
;
 ?
;
_exptl_crystal_colour colorless
_exptl_crystal_density_diffrn 1.097
_exptl_crystal_density_method 'not measured'
_exptl_crystal_description prism
_exptl_crystal_F_000 848
_exptl_crystal_size_max 0.23
_exptl_crystal_size_mid 0.13
_exptl_crystal_size_min 0.05
_refine_diff_density_max 0.342
_refine_diff_density_min -0.276
_refine_diff_density_rms 0.090
_refine_ls_extinction_method none
_refine_ls_goodness_of_fit_ref 0.869
_refine_ls_hydrogen_treatment constr
_refine_ls_matrix_type full
_refine_ls_number_parameters 280
_refine_ls_number_reflns 4098
_refine_ls_number_restraints 0
_refine_ls_restrained_S_all 0.869
_refine_ls_R_factor_all 0.2267
_refine_ls_R_factor_gt 0.1015
_refine_ls_shift/su_max 0.022
_refine_ls_shift/su_mean 0.004
_refine_ls_structure_factor_coef Fsqd
_refine_ls_weighting_details 'calc w=1/[\s^2^(Fo^2^)+(0.2000P)^2^+0.0000P] where P=(Fo^2^+2Fc^2^)/3'
_refine_ls_weighting_scheme calc
_refine_ls_wR_factor_gt 0.2623
_refine_ls_wR_factor_ref 0.3320
_reflns_number_gt 1593
_reflns_number_total 4098
_reflns_threshold_expression >2sigma(I)
_cod_data_source_file ol201062r_si_003.cif
_cod_data_source_block 11727
_cod_original_sg_symbol_H-M 'P 21/n'
_cod_database_code 1502233

loop_
_symmetry_equiv_pos_as_xyz
'x, y, z'
'-x+1/2, y+1/2, -z+1/2'
'-x, -y, -z'
'x-1/2, -y-1/2, z-1/2'

loop_
_atom_site_label
_atom_site_type_symbol
_atom_site_fract_x
_atom_site_fract_y
_atom_site_fract_z
_atom_site_U_iso_or_equiv
_atom_site_adp_type
_atom_site_occupancy
_atom_site_symmetry_multiplicity
_atom_site_calc_flag
_atom_site_refinement_flags
C1 C 0.2190(5) -0.0787(7) 0.5348(4) 0.0502(18) Uani 1 1 d .
C2 C 0.2057(5) -0.0954(7) 0.6134(4) 0.0478(17) Uani 1 1 d .
C3 C 0.2685(5) -0.1805(8) 0.6651(4) 0.071(2) Uani 1 1 d .
H3 H 0.3174 -0.2260 0.6489 0.085 Uiso 1 1 calc R
C4 C 0.2608(6) -0.1994(8) 0.7387(5) 0.080(3) Uani 1 1 d .
H4 H 0.3031 -0.2598 0.7729 0.096 Uiso 1 1 calc R
C5 C 0.1921(5) -0.1311(8) 0.7636(4) 0.067(2) Uani 1 1 d .
H5 H 0.1881 -0.1424 0.8153 0.080 Uiso 1 1 calc R
C6 C 0.1288(5) -0.0461(8) 0.7135(4) 0.066(2) Uani 1 1 d .
H6 H 0.0803 -0.0008 0.7303 0.079 Uiso 1 1 calc R
C7 C 0.1363(5) -0.0273(7) 0.6388(4) 0.0526(18) Uani 1 1 d .
H7 H 0.0936 0.0326 0.6046 0.063 Uiso 1 1 calc R
C8 C 0.1609(4) 0.0398(7) 0.4167(4) 0.0452(17) Uani 1 1 d .
C9 C 0.1190(5) -0.0534(7) 0.3558(4) 0.0485(18) Uani 1 1 d .
C10 C 0.0757(5) -0.1846(7) 0.3495(4) 0.0548(19) Uani 1 1 d .
H10 H 0.0692 -0.2321 0.3945 0.066 Uiso 1 1 calc R
C11 C 0.0429(5) -0.2437(7) 0.2783(5) 0.065(2) Uani 1 1 d .
H11 H 0.0146 -0.3336 0.2742 0.077 Uiso 1 1 calc R
C12 C 0.0501(5) -0.1740(8) 0.2110(4) 0.059(2) Uani 1 1 d .
H12 H 0.0248 -0.2162 0.1620 0.071 Uiso 1 1 calc R
C13 C 0.0932(4) -0.0454(7) 0.2146(4) 0.0468(17) Uani 1 1 d .
H13 H 0.1000 0.0003 0.1693 0.056 Uiso 1 1 calc R
C14 C 0.1266(4) 0.0156(7) 0.2880(4) 0.0443(17) Uani 1 1 d .
C15 C 0.1984(4) 0.2319(7) 0.2511(3) 0.0451(17) Uani 1 1 d .
H15A H 0.2235 0.1759 0.2144 0.054 Uiso 1 1 calc R
H15B H 0.2487 0.2955 0.2789 0.054 Uiso 1 1 calc R
C16 C 0.1166(4) 0.3186(6) 0.2059(3) 0.0402(16) Uani 1 1 d .
C17 C 0.1309(5) 0.3951(7) 0.1448(4) 0.058(2) Uani 1 1 d .
H17 H 0.1890 0.3903 0.1314 0.069 Uiso 1 1 calc R
C18 C 0.0580(6) 0.4808(7) 0.1025(4) 0.063(2) Uani 1 1 d .
H18 H 0.0671 0.5319 0.0595 0.076 Uiso 1 1 calc R
C19 C -0.0257(6) 0.4922(7) 0.1217(4) 0.058(2) Uani 1 1 d .
H19 H -0.0733 0.5529 0.0938 0.070 Uiso 1 1 calc R
C20 C -0.0391(5) 0.4135(7) 0.1825(4) 0.0555(19) Uani 1 1 d .
H20 H -0.0975 0.4177 0.1955 0.067 Uiso 1 1 calc R
C21 C 0.0326(4) 0.3270(7) 0.2255(4) 0.0496(18) Uani 1 1 d .
H21 H 0.0231 0.2747 0.2680 0.059 Uiso 1 1 calc R
C22 C 0.1937(4) 0.1569(6) 0.3867(4) 0.0444(17) Uani 1 1 d .
C23 C 0.2441(4) 0.2774(7) 0.4267(4) 0.0455(17) Uani 1 1 d .
C24 C 0.2197(5) 0.4155(7) 0.4030(4) 0.0498(18) Uani 1 1 d .
H24 H 0.1689 0.4326 0.3592 0.060 Uiso 1 1 calc R
C25 C 0.2697(5) 0.5280(7) 0.4438(4) 0.0537(19) Uani 1 1 d .
H25 H 0.2514 0.6209 0.4282 0.064 Uiso 1 1 calc R
C26 C 0.3456(5) 0.5055(8) 0.5064(4) 0.062(2) Uani 1 1 d .
H26 H 0.3809 0.5824 0.5322 0.075 Uiso 1 1 calc R
C27 C 0.3691(5) 0.3736(9) 0.5305(4) 0.065(2) Uani 1 1 d .
H27 H 0.4202 0.3586 0.5744 0.078 Uiso 1 1 calc R
C28 C 0.3200(5) 0.2590(7) 0.4925(4) 0.0522(19) Uani 1 1 d .
H28 H 0.3377 0.1673 0.5110 0.063 Uiso 1 1 calc R
N1 N 0.1733(3) 0.1388(5) 0.3064(3) 0.0432(14) Uani 1 1 d .
O1 O 0.1605(3) 0.0235(4) 0.4946(2) 0.0494(12) Uani 1 1 d .
O2 O 0.2719(3) -0.1424(5) 0.5074(3) 0.0593(14) Uani 1 1 d .

loop_
_atom_site_aniso_label
_atom_site_aniso_U_11
_atom_site_aniso_U_22
_atom_site_aniso_U_33
_atom_site_aniso_U_23
_atom_site_aniso_U_13
_atom_site_aniso_U_12
C1 0.048(4) 0.045(4) 0.053(5) 0.009(4) 0.005(4) -0.002(4)
C2 0.051(4) 0.052(4) 0.042(4) 0.003(3) 0.015(4) 0.014(4)
C3 0.070(6) 0.085(6) 0.057(5) 0.020(4) 0.018(4) 0.026(5)
C4 0.079(6) 0.097(7) 0.063(6) 0.032(5) 0.018(5) 0.027(5)
C5 0.068(6) 0.098(6) 0.039(4) 0.016(4) 0.024(4) 0.003(5)
C6 0.062(5) 0.083(6) 0.061(5) 0.008(4) 0.029(4) 0.000(4)
C7 0.046(4) 0.063(5) 0.049(4) 0.014(4) 0.012(4) 0.009(3)
C8 0.048(4) 0.042(4) 0.045(4) 0.005(4) 0.010(4) 0.009(3)
C9 0.046(4) 0.047(5) 0.051(4) 0.006(4) 0.011(4) 0.009(3)
C10 0.062(5) 0.040(4) 0.062(5) 0.005(4) 0.013(4) -0.005(4)
C11 0.057(5) 0.049(5) 0.081(6) -0.013(5) 0.006(4) -0.014(4)
C12 0.043(4) 0.075(6) 0.057(5) 0.000(4) 0.008(4) 0.006(4)
C13 0.038(4) 0.051(5) 0.056(5) 0.003(4) 0.019(3) -0.006(3)
C14 0.043(4) 0.043(4) 0.044(4) -0.006(4) 0.005(3) -0.002(3)
C15 0.049(4) 0.053(4) 0.034(4) 0.002(3) 0.012(3) -0.011(3)
C16 0.037(4) 0.047(4) 0.035(4) 0.000(3) 0.007(3) 0.001(3)
C17 0.047(5) 0.074(5) 0.052(5) 0.003(4) 0.014(4) -0.017(4)
C18 0.064(5) 0.071(5) 0.046(4) 0.011(4) -0.001(4) -0.016(4)
C19 0.063(5) 0.043(4) 0.051(5) 0.004(4) -0.017(4) -0.003(4)
C20 0.044(4) 0.049(4) 0.066(5) -0.004(4) 0.001(4) -0.003(4)
C21 0.044(4) 0.063(5) 0.043(4) 0.006(4) 0.014(4) -0.003(4)
C22 0.042(4) 0.040(4) 0.046(4) -0.002(4) 0.001(3) 0.000(3)
C23 0.047(4) 0.052(5) 0.037(4) 0.006(3) 0.010(3) 0.004(3)
C24 0.050(4) 0.049(4) 0.048(4) 0.003(4) 0.009(4) 0.000(4)
C25 0.061(5) 0.055(5) 0.049(4) -0.004(4) 0.022(4) 0.000(4)
C26 0.070(5) 0.051(5) 0.058(5) -0.013(4) 0.001(4) -0.023(4)
C27 0.065(5) 0.073(6) 0.048(4) -0.013(4) 0.001(4) -0.003(4)
C28 0.063(5) 0.042(4) 0.052(4) -0.003(4) 0.015(4) 0.004(4)
N1 0.039(3) 0.050(4) 0.040(3) -0.006(3) 0.008(3) -0.003(3)
O1 0.057(3) 0.052(3) 0.040(3) 0.007(2) 0.014(2) 0.008(2)
O2 0.060(3) 0.068(3) 0.052(3) 0.004(2) 0.019(3) 0.018(3)

loop_
_atom_type_symbol
_atom_type_description
_atom_type_scat_dispersion_real
_atom_type_scat_dispersion_imag
_atom_type_scat_source
C C 0.0033 0.0016 'International Tables Vol C Tables 4.2.6.8 and 6.1.1.4'
H H 0.0000 0.0000 'International Tables Vol C Tables 4.2.6.8 and 6.1.1.4'
N N 0.0061 0.0033 'International Tables Vol C Tables 4.2.6.8 and 6.1.1.4'
O O 0.0106 0.0060 'International Tables Vol C Tables 4.2.6.8 and 6.1.1.4'

loop_
_geom_angle_atom_site_label_1
_geom_angle_atom_site_label_2
_geom_angle_atom_site_label_3
_geom_angle
O2 C1 O1 122.6(6)
O2 C1 C2 126.7(7)
O1 C1 C2 110.8(6)
C7 C2 C3 118.7(6)
C7 C2 C1 123.4(6)
C3 C2 C1 117.9(6)
C4 C3 C2 120.9(7)
C4 C3 H3 119.5
C2 C3 H3 119.5
C3 C4 C5 120.1(7)
C3 C4 H4 119.9
C5 C4 H4 119.9
C6 C5 C4 120.2(7)
C6 C5 H5 119.9
C4 C5 H5 119.9
C5 C6 C7 119.7(7)
C5 C6 H6 120.2
C7 C6 H6 120.2
C2 C7 C6 120.4(7)
C2 C7 H7 119.8
C6 C7 H7 119.8
C22 C8 O1 124.5(6)
C22 C8 C9 109.7(6)
O1 C8 C9 125.5(6)
C14 C9 C8 104.6(6)
C14 C9 C10 119.1(6)
C8 C9 C10 136.4(6)
C11 C10 C9 119.5(7)
C11 C10 H10 120.3
C9 C10 H10 120.3
C12 C11 C10 121.2(7)
C12 C11 H11 119.4
C10 C11 H11 119.4
C13 C12 C11 121.3(7)
C13 C12 H12 119.4
C11 C12 H12 119.4
C12 C13 C14 117.5(6)
C12 C13 H13 121.3
C14 C13 H13 121.3
N1 C14 C9 110.2(6)
N1 C14 C13 128.2(6)
C9 C14 C13 121.5(6)
N1 C15 C16 113.1(5)
N1 C15 H15A 108.9
C16 C15 H15A 108.9
N1 C15 H15B 109.0
C16 C15 H15B 109.0
H15A C15 H15B 107.8
C21 C16 C17 120.2(6)
C21 C16 C15 122.8(6)
C17 C16 C15 116.9(6)
C16 C17 C18 119.0(6)
C16 C17 H17 120.5
C18 C17 H17 120.5
C19 C18 C17 121.7(7)
C19 C18 H18 119.2
C17 C18 H18 119.2
C18 C19 C20 118.5(7)
C18 C19 H19 120.7
C20 C19 H19 120.7
C19 C20 C21 120.8(7)
C19 C20 H20 119.6
C21 C20 H20 119.6
C16 C21 C20 119.7(6)
C16 C21 H21 120.1
C20 C21 H21 120.1
C8 C22 N1 107.0(5)
C8 C22 C23 129.5(6)
N1 C22 C23 123.4(6)
C24 C23 C22 122.4(6)
C24 C23 C28 117.1(6)
C22 C23 C28 120.5(6)
C23 C24 C25 120.3(6)
C23 C24 H24 119.8
C25 C24 H24 119.8
C26 C25 C24 120.8(6)
C26 C25 H25 119.6
C24 C25 H25 119.6
C25 C26 C27 119.5(6)
C25 C26 H26 120.2
C27 C26 H26 120.2
C26 C27 C28 121.4(7)
C26 C27 H27 119.3
C28 C27 H27 119.3
C27 C28 C23 120.8(7)
C27 C28 H28 119.6
C23 C28 H28 119.6
C14 N1 C22 108.5(5)
C14 N1 C15 124.7(5)
C22 N1 C15 126.8(5)
C1 O1 C8 115.8(5)

loop_
_geom_bond_atom_site_label_1
_geom_bond_atom_site_label_2
_geom_bond_distance
C1 O2 1.191(7)
C1 O1 1.378(7)
C1 C2 1.479(9)
C2 C7 1.386(8)
C2 C3 1.392(9)
C3 C4 1.363(10)
C3 H3 0.9500
C4 C5 1.373(10)
C4 H4 0.9500
C5 C6 1.382(10)
C5 H5 0.9500
C6 C7 1.382(9)
C6 H6 0.9500
C7 H7 0.9500
C8 C22 1.382(8)
C8 O1 1.405(7)
C8 C9 1.421(9)
C9 C14 1.410(8)
C9 C10 1.400(8)
C10 C11 1.365(9)
C10 H10 0.9500
C11 C12 1.405(10)
C11 H11 0.9500
C12 C13 1.378(9)
C12 H12 0.9500
C13 C14 1.407(9)
C13 H13 0.9500
C14 N1 1.362(7)
C15 N1 1.448(7)
C15 C16 1.516(8)
C15 H15A 0.9900
C15 H15B 0.9900
C16 C21 1.376(8)
C16 C17 1.376(8)
C17 C18 1.409(9)
C17 H17 0.9500
C18 C19 1.369(10)
C18 H18 0.9500
C19 C20 1.378(9)
C19 H19 0.9500
C20 C21 1.408(9)
C20 H20 0.9500
C21 H21 0.9500
C22 N1 1.403(8)
C22 C23 1.456(8)
C23 C24 1.406(8)
C23 C28 1.413(9)
C24 C25 1.399(9)
C24 H24 0.9500
C25 C26 1.383(9)
C25 H25 0.9500
C26 C27 1.350(10)
C26 H26 0.9500
C27 C28 1.392(9)
C27 H27 0.9500
C28 H28 0.9500
